data_4506516
loop_
_publ_author_name
'Markovi\'c, Marijana'
'Mili\'c, Dalibor'
'Sabolovi\'c, Jasmina'

_publ_section_title
;
 Modeling Triple Conformational Disorder in a New Crystal Polymorph
 ofcis-Aquabis(l-isoleucinato)copper(II)
;
_journal_issue 8
_journal_name_full 'Crystal Growth &amp; Design'
_journal_page_first 4116
_journal_paper_doi 10.1021/cg300636w
_journal_volume 12
_journal_year 2012
_chemical_absolute_configuration ad
_chemical_formula_moiety 'C12 H26 Cu N2 O5'
_chemical_formula_sum 'C12 H26 Cu N2 O5'
_chemical_formula_weight 341.89
_chemical_name_systematic
;
 cis aquabis(L-isoleucinato-N,O)copper(II)
;
_space_group_IT_number 5
_symmetry_cell_setting monoclinic
_symmetry_Int_Tables_number 5
_symmetry_space_group_name_Hall 'C 2y'
_symmetry_space_group_name_H-M 'C 1 2 1'
_atom_sites_solution_hydrogens geom
_atom_sites_solution_primary direct
_atom_sites_solution_secondary difmap
_audit_creation_method SHELXL-97
_cell_angle_alpha 90.00
_cell_angle_beta 107.560(6)
_cell_angle_gamma 90.00
_cell_formula_units_Z 4
_cell_length_a 23.2551(14)
_cell_length_b 9.4928(4)
_cell_length_c 7.5418(4)
_cell_measurement_reflns_used 11237
_cell_measurement_temperature 295(2)
_cell_measurement_theta_max 32.5842
_cell_measurement_theta_min 1.8333
_cell_volume 1587.32(15)
_computing_cell_refinement
;
CrysAlisPro, Oxford Diffraction Ltd.,
Version 1.171.34.44 (release 25-10-2010 CrysAlis171 .NET)
(compiled Oct 25 2010,18:11:34)
;
_computing_data_collection
;
CrysAlisPro, Oxford Diffraction Ltd.,
Version 1.171.34.44 (release 25-10-2010 CrysAlis171 .NET)
(compiled Oct 25 2010,18:11:34)
;
_computing_data_reduction
;
CrysAlisPro, Oxford Diffraction Ltd.,
Version 1.171.34.44 (release 25-10-2010 CrysAlis171 .NET)
(compiled Oct 25 2010,18:11:34)
;
_computing_structure_refinement 'SHELXL-97 (Sheldrick, 1997)'
_computing_structure_solution 'SHELXS-97 (Sheldrick, 1990)'
_diffrn_ambient_temperature 295(2)
_diffrn_detector_area_resol_mean 16.3426
_diffrn_measured_fraction_theta_full 0.998
_diffrn_measured_fraction_theta_max 0.998
_diffrn_measurement_device_type 'Xcalibur, Sapphire3'
_diffrn_measurement_method '\w scans'
_diffrn_radiation_monochromator graphite
_diffrn_radiation_source 'Enhance (Mo) X-ray Source'
_diffrn_radiation_type 'Mo K\a'
_diffrn_radiation_wavelength 0.71073
_diffrn_reflns_av_R_equivalents 0.0299
_diffrn_reflns_av_sigmaI/netI 0.0213
_diffrn_reflns_limit_h_max 32
_diffrn_reflns_limit_h_min -32
_diffrn_reflns_limit_k_max 13
_diffrn_reflns_limit_k_min -13
_diffrn_reflns_limit_l_max 10
_diffrn_reflns_limit_l_min -10
_diffrn_reflns_number 23688
_diffrn_reflns_theta_full 30.00
_diffrn_reflns_theta_max 30.00
_diffrn_reflns_theta_min 2.87
_exptl_absorpt_coefficient_mu 1.395
_exptl_absorpt_correction_T_max 1.00000
_exptl_absorpt_correction_T_min 0.80066
_exptl_absorpt_correction_type multi-scan
_exptl_absorpt_process_details
;
CrysAlisPro, Oxford Diffraction Ltd.,
Version 1.171.34.44 (release 25-10-2010 CrysAlis171 .NET)
(compiled Oct 25 2010,18:11:34)
Empirical absorption correction using spherical harmonics,
 implemented in SCALE3 ABSPACK scaling algorithm.
;
_exptl_crystal_colour blue
_exptl_crystal_density_diffrn 1.431
_exptl_crystal_density_method 'not measured'
_exptl_crystal_description plate
_exptl_crystal_F_000 724
_exptl_crystal_size_max 0.50
_exptl_crystal_size_mid 0.30
_exptl_crystal_size_min 0.05
_refine_diff_density_max 0.362
_refine_diff_density_min -0.318
_refine_diff_density_rms 0.047
_refine_ls_abs_structure_details 'Flack H D (1983), Acta Cryst. A39, 876-881; 2183 Friedel pairs'
_refine_ls_abs_structure_Flack 0.002(11)
_refine_ls_extinction_method none
_refine_ls_goodness_of_fit_ref 1.034
_refine_ls_hydrogen_treatment mixed
_refine_ls_matrix_type full
_refine_ls_number_parameters 264
_refine_ls_number_reflns 4626
_refine_ls_number_restraints 153
_refine_ls_restrained_S_all 1.040
_refine_ls_R_factor_all 0.0347
_refine_ls_R_factor_gt 0.0308
_refine_ls_shift/su_max 0.000
_refine_ls_shift/su_mean 0.000
_refine_ls_structure_factor_coef Fsqd
_refine_ls_weighting_details 'calc w=1/[\s^2^(Fo^2^)+(0.0429P)^2^+0.6679P] where P=(Fo^2^+2Fc^2^)/3'
_refine_ls_weighting_scheme calc
_refine_ls_wR_factor_gt 0.0785
_refine_ls_wR_factor_ref 0.0812
_reflns_number_gt 4284
_reflns_number_total 4626
_reflns_threshold_expression >2sigma(I)
_cod_data_source_file cg300636w_si_002.cif
_cod_data_source_block 2
_cod_original_cell_volume 1587.32(14)
_cod_original_sg_symbol_H-M 'C 2'
_cod_database_code 4506516

loop_
_symmetry_equiv_pos_as_xyz
'x, y, z'
'-x, y, -z'
'x+1/2, y+1/2, z'
'-x+1/2, y+1/2, -z'

loop_
_atom_site_label
_atom_site_type_symbol
_atom_site_fract_x
_atom_site_fract_y
_atom_site_fract_z
_atom_site_U_iso_or_equiv
_atom_site_adp_type
_atom_site_occupancy
_atom_site_symmetry_multiplicity
_atom_site_calc_flag
_atom_site_refinement_flags
_atom_site_disorder_assembly
_atom_site_disorder_group
C11 C 0.32094(11) 0.3033(3) 1.0608(3) 0.0433(5) Uani 1 1 d D A .
C12 C 0.31749(9) 0.1502(3) 1.1152(3) 0.0416(5) Uani 1 1 d D . .
H12 H 0.2949 0.1469 1.2057 0.050 Uiso 1 1 calc R . .
C13 C 0.38002(11) 0.0840(3) 1.2079(3) 0.0643(8) Uani 1 1 d D . .
H13 H 0.3716 -0.0165 1.2166 0.077 Uiso 1 1 calc R . .
C14 C 0.42111(16) 0.0886(6) 1.0943(6) 0.0950(13) Uani 1 1 d D . .
H14A H 0.4537 0.0237 1.1434 0.142 Uiso 1 1 calc R . .
H14B H 0.4370 0.1822 1.0964 0.142 Uiso 1 1 calc R . .
H14C H 0.3996 0.0630 0.9686 0.142 Uiso 1 1 calc R . .
C15 C 0.40743(13) 0.1301(4) 1.4085(4) 0.0809(11) Uani 1 1 d D . .
H15A H 0.4430 0.0731 1.4625 0.097 Uiso 1 1 calc R . .
H15B H 0.4209 0.2268 1.4077 0.097 Uiso 1 1 calc R . .
C16 C 0.3689(3) 0.1226(6) 1.5346(5) 0.1071(17) Uani 1 1 d D . .
H16A H 0.3915 0.1552 1.6562 0.161 Uiso 1 1 calc R . .
H16B H 0.3566 0.0269 1.5425 0.161 Uiso 1 1 calc R . .
H16C H 0.3339 0.1808 1.4863 0.161 Uiso 1 1 calc R . .
N1 N 0.28274(11) 0.0695(3) 0.9493(3) 0.0446(5) Uani 1 1 d D . .
H1A H 0.2552 0.0158 0.9793 0.054 Uiso 1 1 calc R . .
H1B H 0.3079 0.0118 0.9136 0.054 Uiso 1 1 calc R . .
C21 C 0.19697(11) 0.2583(3) 0.3691(3) 0.0417(5) Uani 1 1 d D . .
C22A C 0.17416(12) 0.1082(4) 0.3683(4) 0.0369(6) Uani 0.538(3) 1 d PD A 1
H22A H 0.1898 0.0533 0.2829 0.044 Uiso 0.538(3) 1 calc PR A 1
C23A C 0.10464(12) 0.0983(3) 0.2989(4) 0.0546(8) Uani 0.538(3) 1 d PDU A 1
H23A H 0.0936 0.1397 0.1741 0.065 Uiso 0.538(3) 1 calc PR A 1
C24A C 0.0809(2) -0.0454(5) 0.2682(9) 0.0641(13) Uani 0.538(3) 1 d PDU A 1
H24A H 0.0819 -0.0868 0.3851 0.096 Uiso 0.538(3) 1 calc PR A 1
H24B H 0.1052 -0.1004 0.2113 0.096 Uiso 0.538(3) 1 calc PR A 1
H24C H 0.0401 -0.0432 0.1878 0.096 Uiso 0.538(3) 1 calc PR A 1
C25A C 0.07445(14) 0.1932(6) 0.4063(6) 0.0657(11) Uani 0.538(3) 1 d PDU A 1
H25A H 0.0755 0.1453 0.5208 0.079 Uiso 0.538(3) 1 calc PR A 1
H25B H 0.0988 0.2777 0.4404 0.079 Uiso 0.538(3) 1 calc PR A 1
C26A C 0.0109(2) 0.2377(9) 0.3133(10) 0.103(3) Uani 0.538(3) 1 d PDU A 1
H26A H 0.0101 0.3046 0.2171 0.154 Uiso 0.538(3) 1 calc PR A 1
H26B H -0.0054 0.2802 0.4031 0.154 Uiso 0.538(3) 1 calc PR A 1
H26C H -0.0128 0.1568 0.2598 0.154 Uiso 0.538(3) 1 calc PR A 1
N2 N 0.19948(10) 0.0471(3) 0.5566(3) 0.0392(4) Uani 1 1 d D . .
H2A H 0.2257 -0.0217 0.5529 0.047 Uiso 0.538(3) 1 calc PR A 1
H2B H 0.1695 0.0086 0.5931 0.047 Uiso 0.538(3) 1 calc PR A 1
H2C H 0.2265 -0.0162 0.5416 0.047 Uiso 0.267(7) 1 calc PR B 2
H2D H 0.1723 0.0014 0.5989 0.047 Uiso 0.267(7) 1 calc PR B 2
H2E H 0.2267 -0.0124 0.5348 0.047 Uiso 0.194(7) 1 calc PR C 3
H2F H 0.1744 -0.0031 0.6026 0.047 Uiso 0.194(7) 1 calc PR C 3
C22B C 0.16860(16) 0.1151(4) 0.3762(4) 0.0369(6) Uani 0.267(7) 1 d PD A 2
H22B H 0.1759 0.0568 0.2779 0.044 Uiso 0.267(7) 1 calc PR B 2
C23B C 0.09966(13) 0.1229(5) 0.3403(9) 0.0546(8) Uani 0.267(7) 1 d PDU A 2
H23B H 0.0951 0.1460 0.4619 0.065 Uiso 0.267(7) 1 calc PR B 2
C24B C 0.0700(3) 0.2393(11) 0.220(2) 0.078(5) Uani 0.267(7) 1 d PDU A 2
H24D H 0.0618 0.2120 0.0921 0.117 Uiso 0.267(7) 1 calc PR B 2
H24E H 0.0960 0.3202 0.2445 0.117 Uiso 0.267(7) 1 calc PR B 2
H24F H 0.0329 0.2620 0.2443 0.117 Uiso 0.267(7) 1 calc PR B 2
C25B C 0.0690(3) -0.0193(8) 0.2920(18) 0.0579(18) Uani 0.267(7) 1 d PDU A 2
H25C H 0.0653 -0.0390 0.1628 0.069 Uiso 0.267(7) 1 calc PR B 2
H25D H 0.0956 -0.0901 0.3663 0.069 Uiso 0.267(7) 1 calc PR B 2
C26B C 0.0084(4) -0.0381(13) 0.318(3) 0.093(5) Uani 0.267(7) 1 d PDU A 2
H26D H -0.0126 -0.1131 0.2393 0.139 Uiso 0.267(7) 1 calc PR B 2
H26E H -0.0143 0.0476 0.2852 0.139 Uiso 0.267(7) 1 calc PR B 2
H26F H 0.0130 -0.0608 0.4453 0.139 Uiso 0.267(7) 1 calc PR B 2
C22C C 0.1651(5) 0.1158(17) 0.383(2) 0.0369(6) Uani 0.194(7) 1 d PD A 3
H22C H 0.1661 0.0558 0.2777 0.044 Uiso 0.194(7) 1 calc PR C 3
C23C C 0.0990(4) 0.1355(9) 0.3800(18) 0.0546(8) Uani 0.194(7) 1 d PDU A 3
H23C H 0.1020 0.1766 0.5017 0.065 Uiso 0.194(7) 1 calc PR C 3
C24C C 0.0653(6) 0.2403(16) 0.246(4) 0.072(5) Uani 0.194(7) 1 d PDU A 3
H24G H 0.0820 0.2469 0.1447 0.108 Uiso 0.194(7) 1 calc PR C 3
H24H H 0.0681 0.3303 0.3066 0.108 Uiso 0.194(7) 1 calc PR C 3
H24I H 0.0237 0.2125 0.2004 0.108 Uiso 0.194(7) 1 calc PR C 3
C25C C 0.0664(7) -0.0033(13) 0.379(2) 0.075(4) Uani 0.194(7) 1 d PDU A 3
H25E H 0.0947 -0.0685 0.4586 0.090 Uiso 0.194(7) 1 calc PR C 3
H25F H 0.0345 0.0127 0.4343 0.090 Uiso 0.194(7) 1 calc PR C 3
C26C C 0.0393(14) -0.074(2) 0.196(3) 0.140(10) Uani 0.194(7) 1 d PDU A 3
H26G H 0.0219 -0.0046 0.1027 0.209 Uiso 0.194(7) 1 calc PR C 3
H26H H 0.0085 -0.1384 0.2054 0.209 Uiso 0.194(7) 1 calc PR C 3
H26I H 0.0701 -0.1250 0.1616 0.209 Uiso 0.194(7) 1 calc PR C 3
O11 O 0.28804(10) 0.3420(3) 0.8979(3) 0.0488(5) Uani 1 1 d . . .
O12 O 0.35098(10) 0.3904(3) 1.1731(3) 0.0571(5) Uani 1 1 d . . .
O21 O 0.22304(9) 0.3159(3) 0.5242(2) 0.0454(4) Uani 1 1 d . A .
O22 O 0.18943(10) 0.3152(3) 0.2174(2) 0.0576(5) Uani 1 1 d . A .
Cu1 Cu 0.241579(10) 0.1939(2) 0.74083(3) 0.03872(8) Uani 1 1 d . A .
O1W O 0.15699(8) 0.1926(4) 0.8661(2) 0.0552(3) Uani 1 1 d D . .
H1W H 0.1663(15) 0.230(3) 0.9791(19) 0.083 Uiso 1 1 d D . .
H2W H 0.1422(17) 0.1075(18) 0.875(4) 0.083 Uiso 1 1 d D . .

loop_
_atom_site_aniso_label
_atom_site_aniso_U_11
_atom_site_aniso_U_22
_atom_site_aniso_U_33
_atom_site_aniso_U_23
_atom_site_aniso_U_13
_atom_site_aniso_U_12
C11 0.0489(13) 0.0375(11) 0.0446(12) -0.0073(10) 0.0159(10) -0.0003(9)
C12 0.0464(12) 0.0386(11) 0.0380(11) -0.0023(8) 0.0098(9) 0.0039(8)
C13 0.0592(17) 0.0536(16) 0.0682(18) 0.0047(14) 0.0014(14) 0.0109(13)
C14 0.070(2) 0.101(3) 0.118(3) -0.013(3) 0.035(2) 0.027(2)
C15 0.081(2) 0.0633(19) 0.076(2) -0.0011(16) -0.0094(18) 0.0075(17)
C16 0.157(5) 0.097(3) 0.061(2) -0.002(2) 0.022(3) -0.044(3)
N1 0.0556(13) 0.0289(9) 0.0447(12) 0.0006(8) 0.0080(10) 0.0018(9)
C21 0.0479(13) 0.0328(10) 0.0455(12) 0.0021(9) 0.0159(10) -0.0035(10)
C22A 0.0471(16) 0.0321(11) 0.0317(12) -0.0004(9) 0.0122(11) -0.0023(11)
C23A 0.0526(11) 0.0541(10) 0.0561(12) 0.0027(9) 0.0149(8) -0.0014(8)
C24A 0.0632(15) 0.0620(14) 0.0665(16) -0.0007(10) 0.0187(10) -0.0034(9)
C25A 0.052(2) 0.069(3) 0.076(3) 0.000(3) 0.0191(19) 0.006(3)
C26A 0.065(3) 0.120(7) 0.121(6) 0.030(5) 0.023(3) 0.034(4)
N2 0.0491(11) 0.0262(8) 0.0406(10) 0.0013(7) 0.0109(8) 0.0041(7)
C22B 0.0471(16) 0.0321(11) 0.0317(12) -0.0004(9) 0.0122(11) -0.0023(11)
C23B 0.0526(11) 0.0541(10) 0.0561(12) 0.0027(9) 0.0149(8) -0.0014(8)
C24B 0.078(11) 0.070(5) 0.081(10) 0.022(6) 0.015(8) 0.008(6)
C25B 0.057(2) 0.0572(19) 0.059(2) -0.0009(10) 0.0172(11) -0.0009(10)
C26B 0.067(6) 0.100(10) 0.115(10) -0.001(9) 0.032(7) -0.028(6)
C22C 0.0471(16) 0.0321(11) 0.0317(12) -0.0004(9) 0.0122(11) -0.0023(11)
C23C 0.0526(11) 0.0541(10) 0.0561(12) 0.0027(9) 0.0149(8) -0.0014(8)
C24C 0.036(8) 0.090(9) 0.080(12) 0.026(8) 0.004(7) 0.000(7)
C25C 0.065(7) 0.078(6) 0.067(7) 0.007(6) -0.005(6) -0.027(5)
C26C 0.155(17) 0.096(12) 0.106(12) -0.021(10) -0.053(13) -0.026(12)
O11 0.0590(11) 0.0304(8) 0.0499(11) 0.0008(7) 0.0057(8) -0.0043(7)
O12 0.0672(12) 0.0437(9) 0.0514(10) -0.0130(8) 0.0045(9) -0.0042(9)
O21 0.0571(11) 0.0327(8) 0.0417(9) 0.0031(7) 0.0079(8) -0.0099(7)
O22 0.0915(15) 0.0431(9) 0.0395(9) 0.0055(7) 0.0218(9) -0.0131(9)
Cu1 0.04758(13) 0.02720(10) 0.03758(12) 0.00047(12) 0.00714(8) -0.00010(18)
O1W 0.0709(10) 0.0501(8) 0.0473(8) -0.0028(11) 0.0219(7) 0.0019(15)

loop_
_atom_type_symbol
_atom_type_description
_atom_type_scat_dispersion_real
_atom_type_scat_dispersion_imag
_atom_type_scat_source
C C 0.0033 0.0016 'International Tables Vol C Tables 4.2.6.8 and 6.1.1.4'
H H 0.0000 0.0000 'International Tables Vol C Tables 4.2.6.8 and 6.1.1.4'
N N 0.0061 0.0033 'International Tables Vol C Tables 4.2.6.8 and 6.1.1.4'
O O 0.0106 0.0060 'International Tables Vol C Tables 4.2.6.8 and 6.1.1.4'
Cu Cu 0.3201 1.2651 'International Tables Vol C Tables 4.2.6.8 and 6.1.1.4'

loop_
_geom_angle_atom_site_label_1
_geom_angle_atom_site_label_2
_geom_angle_atom_site_label_3
_geom_angle
O12 C11 O11 120.8(2)
O12 C11 C12 121.3(2)
O11 C11 C12 117.73(19)
N1 C12 C11 109.07(16)
N1 C12 C13 111.80(16)
C11 C12 C13 113.09(16)
N1 C12 H12 107.5
C11 C12 H12 107.5
C13 C12 H12 107.5
C14 C13 C15 115.0(2)
C14 C13 C12 114.5(2)
C15 C13 C12 112.90(17)
C14 C13 H13 104.3
C15 C13 H13 104.3
C12 C13 H13 104.3
C13 C14 H14A 109.5
C13 C14 H14B 109.5
H14A C14 H14B 109.5
C13 C14 H14C 109.5
H14A C14 H14C 109.5
H14B C14 H14C 109.5
C16 C15 C13 118.0(2)
C16 C15 H15A 107.8
C13 C15 H15A 107.8
C16 C15 H15B 107.8
C13 C15 H15B 107.8
H15A C15 H15B 107.1
C15 C16 H16A 109.5
C15 C16 H16B 109.5
H16A C16 H16B 109.5
C15 C16 H16C 109.5
H16A C16 H16C 109.5
H16B C16 H16C 109.5
C12 N1 Cu1 111.97(13)
C12 N1 H1A 109.2
Cu1 N1 H1A 109.2
C12 N1 H1B 109.2
Cu1 N1 H1B 109.2
H1A N1 H1B 107.9
O22 C21 O21 124.3(2)
O22 C21 C22B 119.0(2)
O21 C21 C22B 116.48(19)
O22 C21 C22A 117.2(2)
O21 C21 C22A 118.53(19)
O22 C21 C22C 120.3(7)
O21 C21 C22C 114.7(7)
N2 C22A C21 109.03(18)
N2 C22A C23A 111.95(16)
C21 C22A C23A 112.76(17)
N2 C22A H22A 107.6
C21 C22A H22A 107.6
C23A C22A H22A 107.6
C24A C23A C25A 115.2(2)
C24A C23A C22A 114.6(2)
C25A C23A C22A 112.84(16)
C24A C23A H23A 104.2
C25A C23A H23A 104.2
C22A C23A H23A 104.2
C26A C25A C23A 118.0(2)
C26A C25A H25A 107.8
C23A C25A H25A 107.8
C26A C25A H25B 107.8
C23A C25A H25B 107.8
H25A C25A H25B 107.2
C22C N2 Cu1 109.4(7)
C22B N2 Cu1 109.53(15)
C22A N2 Cu1 111.25(14)
C22A N2 H2A 109.4
Cu1 N2 H2A 109.4
C22A N2 H2B 109.4
Cu1 N2 H2B 109.4
H2A N2 H2B 108.0
C22B N2 H2C 109.8
Cu1 N2 H2C 109.8
C22B N2 H2D 109.8
Cu1 N2 H2D 109.8
H2C N2 H2D 108.2
C22C N2 H2E 109.8
Cu1 N2 H2E 109.8
C22C N2 H2F 109.8
C22B N2 H2F 113.2
C22A N2 H2F 117.4
Cu1 N2 H2F 109.8
H2E N2 H2F 108.3
N2 C22B C21 109.08(18)
N2 C22B C23B 111.81(17)
C21 C22B C23B 112.91(18)
N2 C22B H22B 107.6
C21 C22B H22B 107.6
C23B C22B H22B 107.6
C24B C23B C25B 115.0(2)
C24B C23B C22B 114.5(2)
C25B C23B C22B 112.72(18)
C24B C23B H23B 104.3
C25B C23B H23B 104.3
C22B C23B H23B 104.3
C23B C24B H24D 109.5
C23B C24B H24E 109.5
H24D C24B H24E 109.5
C23B C24B H24F 109.5
H24D C24B H24F 109.5
H24E C24B H24F 109.5
C26B C25B C23B 118.0(3)
C26B C25B H25C 107.8
C23B C25B H25C 107.8
C26B C25B H25D 107.8
C23B C25B H25D 107.8
H25C C25B H25D 107.2
C25B C26B H26D 109.5
C25B C26B H26E 109.5
H26D C26B H26E 109.5
C25B C26B H26F 109.5
H26D C26B H26F 109.5
H26E C26B H26F 109.5
N2 C22C C23C 109.6(9)
N2 C22C C21 107.6(9)
C23C C22C C21 112.6(9)
N2 C22C H22C 109.0
C23C C22C H22C 109.0
C21 C22C H22C 109.0
C24C C23C C25C 115.0(2)
C24C C23C C22C 114.5(2)
C25C C23C C22C 112.79(18)
C24C C23C H23C 104.3
C25C C23C H23C 104.3
C22C C23C H23C 104.3
C26C C25C C23C 117.9(3)
C26C C25C H25E 107.8
C23C C25C H25E 107.8
C26C C25C H25F 107.8
C23C C25C H25F 107.8
H25E C25C H25F 107.2
C11 O11 Cu1 115.84(14)
C21 O21 Cu1 116.19(14)
O21 Cu1 O11 91.29(7)
O21 Cu1 N1 163.90(10)
O11 Cu1 N1 84.27(8)
O21 Cu1 N2 83.89(7)
O11 Cu1 N2 172.79(9)
N1 Cu1 N2 98.91(9)
O21 Cu1 O1W 109.29(8)
O11 Cu1 O1W 97.67(9)
N1 Cu1 O1W 86.67(9)
N2 Cu1 O1W 89.00(8)
Cu1 O1W H1W 112(2)
Cu1 O1W H2W 114(2)
H1W O1W H2W 106.0(12)

loop_
_geom_bond_atom_site_label_1
_geom_bond_atom_site_label_2
_geom_bond_distance
C11 O12 1.238(3)
C11 O11 1.289(3)
C11 C12 1.519(3)
C12 N1 1.481(3)
C12 C13 1.544(3)
C12 H12 0.9800
C13 C14 1.464(4)
C13 C15 1.518(4)
C13 H13 0.9800
C14 H14A 0.9600
C14 H14B 0.9600
C14 H14C 0.9600
C15 C16 1.491(4)
C15 H15A 0.9700
C15 H15B 0.9700
C16 H16A 0.9600
C16 H16B 0.9600
C16 H16C 0.9600
N1 Cu1 1.968(2)
N1 H1A 0.9000
N1 H1B 0.9000
C21 O22 1.229(3)
C21 O21 1.268(3)
C21 C22B 1.519(3)
C21 C22A 1.520(3)
C21 C22C 1.560(15)
C22A N2 1.481(3)
C22A C23A 1.545(3)
C22A H22A 0.9800
C23A C24A 1.462(4)
C23A C25A 1.518(4)
C23A H23A 0.9800
C24A H24A 0.9600
C24A H24B 0.9600
C24A H24C 0.9600
C25A C26A 1.492(4)
C25A H25A 0.9700
C25A H25B 0.9700
C26A H26A 0.9600
C26A H26B 0.9600
C26A H26C 0.9600
N2 C22C 1.467(16)
N2 C22B 1.481(3)
N2 Cu1 2.0026(19)
N2 H2A 0.9000
N2 H2B 0.9000
N2 H2C 0.9000
N2 H2D 0.9000
N2 H2E 0.9000
N2 H2F 0.9000
C22B C23B 1.545(3)
C22B H22B 0.9800
C23B C24B 1.463(4)
C23B C25B 1.519(4)
C23B H23B 0.9800
C24B H24D 0.9600
C24B H24E 0.9600
C24B H24F 0.9600
C25B C26B 1.491(5)
C25B H25C 0.9700
C25B H25D 0.9700
C26B H26D 0.9600
C26B H26E 0.9600
C26B H26F 0.9600
C22C C23C 1.545(3)
C22C H22C 0.9800
C23C C24C 1.463(4)
C23C C25C 1.519(4)
C23C H23C 0.9800
C24C H24G 0.9600
C24C H24H 0.9600
C24C H24I 0.9600
C25C C26C 1.492(5)
C25C H25E 0.9700
C25C H25F 0.9700
C26C H26G 0.9600
C26C H26H 0.9600
C26C H26I 0.9600
O11 Cu1 1.9429(18)
O21 Cu1 1.9422(16)
Cu1 O1W 2.4257(17)
O1W H1W 0.887(5)
O1W H2W 0.888(5)
